data_4081770
loop_
_publ_author_name
'Martin, Anthony R.'
'Makida, Yusuke'
'Meiries, S\'ebastien'
'Slawin, Alexandra M. Z.'
'Nolan, Steven P.'

_publ_section_title
;
 Enhanced Activity of [Ni(NHC)CpCl] Complexes in Arylamination Catalysis
;
_journal_issue 21
_journal_name_full Organometallics
_journal_page_first 6265
_journal_paper_doi 10.1021/om4004863
_journal_volume 32
_journal_year 2013
_chemical_formula_moiety 'C26 H29 Cl N2 Ni'
_chemical_formula_sum 'C26 H29 Cl N2 Ni'
_chemical_formula_weight 463.68
_space_group_IT_number 2
_symmetry_cell_setting triclinic
_symmetry_Int_Tables_number 2
_symmetry_space_group_name_Hall '-P 1'
_symmetry_space_group_name_H-M 'P -1'
_atom_sites_solution_hydrogens geom
_atom_sites_solution_primary direct
_atom_sites_solution_secondary difmap
_cell_angle_alpha 71.217(11)
_cell_angle_beta 85.441(16)
_cell_angle_gamma 80.867(14)
_cell_formula_units_Z 4
_cell_length_a 8.2279(14)
_cell_length_b 15.648(3)
_cell_length_c 19.359(4)
_cell_measurement_reflns_used 7011
_cell_measurement_temperature 93
_cell_measurement_theta_max 25.35
_cell_measurement_theta_min 2.51
_cell_volume 2328.7(8)
_computing_cell_refinement 'CrystalClear-SM Expert 2.0 rc13'
_computing_data_collection 'CrystalClear-SM Expert 2.0 rc13 (Rigaku, 2009)'
_computing_data_reduction 'CrystalClear-SM Expert 2.0 rc13'
_computing_molecular_graphics 'CrystalStructure 4.0'
_computing_publication_material 'CrystalStructure 4.0 (Rigaku, 2010)'
_computing_structure_refinement 'SHELXL97 (Sheldrick, 2008)'
_computing_structure_solution 'DIRDIF99-PATTY (Gould, et al., 1999)'
_diffrn_ambient_temperature 93
_diffrn_detector_area_resol_mean 14.629
_diffrn_measured_fraction_theta_full 0.969
_diffrn_measured_fraction_theta_max 0.963
_diffrn_measurement_device_type 'Rigaku Mercury70'
_diffrn_measurement_method \w
_diffrn_radiation_type 'Mo K\a'
_diffrn_radiation_wavelength 0.71075
_diffrn_reflns_av_R_equivalents 0.0516
_diffrn_reflns_Laue_measured_fraction_full 0.969
_diffrn_reflns_Laue_measured_fraction_max 0.963
_diffrn_reflns_limit_h_max 8
_diffrn_reflns_limit_h_min -9
_diffrn_reflns_limit_k_max 16
_diffrn_reflns_limit_k_min -18
_diffrn_reflns_limit_l_max 23
_diffrn_reflns_limit_l_min -20
_diffrn_reflns_number 14915
_diffrn_reflns_point_group_measured_fraction_full 0.969
_diffrn_reflns_point_group_measured_fraction_max 0.963
_diffrn_reflns_theta_full 25.000
_diffrn_reflns_theta_max 25.343
_diffrn_reflns_theta_min 2.508
_diffrn_standards_number 0
_exptl_absorpt_coefficient_mu 0.963
_exptl_absorpt_correction_T_max 0.908
_exptl_absorpt_correction_T_min 0.757
_exptl_absorpt_correction_type multi-scan
_exptl_absorpt_process_details 'REQAB (Rigaku, 1998)'
_exptl_crystal_colour red
_exptl_crystal_density_diffrn 1.322
_exptl_crystal_density_method 'not measured'
_exptl_crystal_description prism
_exptl_crystal_F_000 976.00
_exptl_crystal_size_max 0.100
_exptl_crystal_size_mid 0.100
_exptl_crystal_size_min 0.100
_refine_diff_density_max 0.470
_refine_diff_density_min -0.500
_refine_ls_extinction_method none
_refine_ls_goodness_of_fit_ref 0.954
_refine_ls_hydrogen_treatment constr
_refine_ls_number_parameters 541
_refine_ls_number_reflns 8199
_refine_ls_number_restraints 0
_refine_ls_R_factor_gt 0.0587
_refine_ls_shift/su_max 0.001
_refine_ls_structure_factor_coef Fsqd
_refine_ls_weighting_details 'w = 1/[\s^2^(Fo^2^)+(0.0641P)^2^+0.0000P] where P=(Fo^2^+2Fc^2^)/3'
_refine_ls_weighting_scheme calc
_refine_ls_wR_factor_ref 0.1594
_reflns_number_gt 5612
_reflns_number_total 8199
_reflns_threshold_expression F^2^>2.0\s(F^2^)
_cod_data_source_file om4004863_si_002.cif
_cod_data_source_block 5
_cod_original_cell_volume 2328.8(8)
_cod_database_code 4081770

loop_
_symmetry_equiv_pos_site_id
_symmetry_equiv_pos_as_xyz
1 +X,+Y,+Z
2 -X,-Y,-Z

loop_
_atom_site_label
_atom_site_type_symbol
_atom_site_fract_x
_atom_site_fract_y
_atom_site_fract_z
_atom_site_U_iso_or_equiv
_atom_site_adp_type
_atom_site_occupancy
_atom_site_symmetry_multiplicity
_atom_site_calc_flag
_atom_site_refinement_flags
Ni1 Ni 0.14144(6) 0.90089(4) 0.22485(3) 0.02739(18) Uani 1.0 2 d .
Ni31 Ni 0.52977(6) 0.63037(4) 0.73767(3) 0.02832(18) Uani 1.0 2 d .
Cl1 Cl 0.34946(16) 0.83511(8) 0.29690(7) 0.0467(4) Uani 1.0 2 d .
Cl31 Cl 0.79487(12) 0.62328(7) 0.75216(6) 0.0318(3) Uani 1.0 2 d .
N2 N 0.1346(4) 1.0952(3) 0.20125(19) 0.0260(9) Uani 1.0 2 d .
N5 N 0.0546(4) 1.0269(3) 0.31054(19) 0.0247(8) Uani 1.0 2 d .
N32 N 0.5075(4) 0.4372(3) 0.77012(19) 0.0241(8) Uani 1.0 2 d .
N35 N 0.5923(4) 0.4952(3) 0.65976(18) 0.0232(8) Uani 1.0 2 d .
C1 C 0.1075(5) 1.0109(3) 0.2464(3) 0.0243(10) Uani 1.0 2 d .
C3 C 0.0999(6) 1.1606(4) 0.2366(3) 0.0343(12) Uani 1.0 2 d .
C4 C 0.0485(6) 1.1176(3) 0.3045(3) 0.0348(12) Uani 1.0 2 d .
C6 C 0.1923(5) 1.1140(3) 0.1264(3) 0.0237(10) Uani 1.0 2 d .
C7 C 0.3613(5) 1.0917(3) 0.1123(3) 0.0293(11) Uani 1.0 2 d .
C8 C 0.4147(6) 1.1095(3) 0.0400(3) 0.0331(12) Uani 1.0 2 d .
C9 C 0.3080(6) 1.1503(4) -0.0174(3) 0.0337(12) Uani 1.0 2 d .
C10 C 0.1424(6) 1.1716(3) -0.0008(3) 0.0330(12) Uani 1.0 2 d .
C11 C 0.0808(6) 1.1556(3) 0.0707(3) 0.0311(11) Uani 1.0 2 d .
C12 C 0.4803(6) 1.0499(4) 0.1737(3) 0.0414(13) Uani 1.0 2 d .
C13 C 0.3725(6) 1.1728(4) -0.0952(3) 0.0486(15) Uani 1.0 2 d .
C14 C -0.0997(6) 1.1845(4) 0.0857(3) 0.0431(13) Uani 1.0 2 d .
C15 C -0.0029(5) 0.9617(3) 0.3759(3) 0.0249(10) Uani 1.0 2 d .
C16 C -0.1662(5) 0.9459(3) 0.3799(3) 0.0281(11) Uani 1.0 2 d .
C17 C -0.2241(6) 0.8877(3) 0.4440(3) 0.0324(11) Uani 1.0 2 d .
C18 C -0.1250(6) 0.8444(3) 0.5044(3) 0.0336(12) Uani 1.0 2 d .
C19 C 0.0370(6) 0.8629(3) 0.4975(3) 0.0340(12) Uani 1.0 2 d .
C20 C 0.1008(5) 0.9221(3) 0.4346(3) 0.0298(11) Uani 1.0 2 d .
C21 C -0.2794(6) 0.9923(4) 0.3163(3) 0.0372(12) Uani 1.0 2 d .
C22 C -0.1922(7) 0.7839(4) 0.5732(3) 0.0470(14) Uani 1.0 2 d .
C23 C 0.2754(6) 0.9427(4) 0.4322(3) 0.0397(13) Uani 1.0 2 d .
C24 C -0.0364(6) 0.9318(3) 0.1499(3) 0.0328(11) Uani 1.0 2 d .
C25 C -0.0715(6) 0.8510(4) 0.2044(3) 0.0369(12) Uani 1.0 2 d .
C26 C 0.0652(6) 0.7855(3) 0.2057(3) 0.0343(12) Uani 1.0 2 d .
C27 C 0.1772(6) 0.8239(4) 0.1465(3) 0.0356(12) Uani 1.0 2 d .
C28 C 0.1114(6) 0.9132(4) 0.1108(3) 0.0366(12) Uani 1.0 2 d .
C31 C 0.5419(5) 0.5176(3) 0.7213(3) 0.0230(10) Uani 1.0 2 d .
C33 C 0.5384(5) 0.3672(3) 0.7397(3) 0.0272(10) Uani 1.0 2 d .
C34 C 0.5933(5) 0.4026(3) 0.6712(3) 0.0307(11) Uani 1.0 2 d .
C36 C 0.4348(5) 0.4258(3) 0.8419(3) 0.0237(10) Uani 1.0 2 d .
C37 C 0.2625(5) 0.4261(3) 0.8503(3) 0.0287(11) Uani 1.0 2 d .
C38 C 0.1931(6) 0.4140(3) 0.9201(3) 0.0358(12) Uani 1.0 2 d .
C39 C 0.2870(6) 0.4008(3) 0.9804(3) 0.0348(12) Uani 1.0 2 d .
C40 C 0.4561(6) 0.4003(3) 0.9689(3) 0.0350(12) Uani 1.0 2 d .
C41 C 0.5321(6) 0.4115(3) 0.9010(3) 0.0305(11) Uani 1.0 2 d .
C42 C 0.1573(6) 0.4355(4) 0.7873(3) 0.0400(13) Uani 1.0 2 d .
C43 C 0.2057(7) 0.3844(4) 1.0556(3) 0.0537(15) Uani 1.0 2 d .
C44 C 0.7191(5) 0.4077(4) 0.8917(3) 0.0383(13) Uani 1.0 2 d .
C45 C 0.6394(5) 0.5556(3) 0.5902(3) 0.0244(10) Uani 1.0 2 d .
C46 C 0.8069(5) 0.5560(3) 0.5711(3) 0.0257(10) Uani 1.0 2 d .
C47 C 0.8502(5) 0.6072(3) 0.5008(3) 0.0297(11) Uani 1.0 2 d .
C48 C 0.7332(6) 0.6602(3) 0.4513(3) 0.0312(11) Uani 1.0 2 d .
C49 C 0.5680(6) 0.6603(3) 0.4723(3) 0.0296(11) Uani 1.0 2 d .
C50 C 0.5182(5) 0.6062(3) 0.5404(3) 0.0291(11) Uani 1.0 2 d .
C51 C 0.9357(5) 0.5003(4) 0.6256(3) 0.0352(12) Uani 1.0 2 d .
C52 C 0.7814(6) 0.7147(4) 0.3751(3) 0.0391(12) Uani 1.0 2 d .
C53 C 0.3374(5) 0.5994(4) 0.5588(3) 0.0416(13) Uani 1.0 2 d .
C54 C 0.2806(6) 0.6735(4) 0.7277(4) 0.0551(16) Uani 1.0 2 d .
C55 C 0.3622(6) 0.7445(4) 0.6793(4) 0.0508(15) Uani 1.0 2 d .
C56 C 0.4577(6) 0.7712(4) 0.7225(3) 0.0459(14) Uani 1.0 2 d .
C57 C 0.4261(6) 0.7242(4) 0.7971(4) 0.0501(15) Uani 1.0 2 d .
C58 C 0.3135(7) 0.6664(4) 0.8003(4) 0.0554(16) Uani 1.0 2 d .
H3 H 0.1104 1.2234 0.2165 0.0412 Uiso 1.0 2 calc R
H4 H 0.0142 1.1446 0.3418 0.0417 Uiso 1.0 2 calc R
H8 H 0.5279 1.0934 0.0293 0.0397 Uiso 1.0 2 calc R
H10 H 0.0683 1.1982 -0.0397 0.0396 Uiso 1.0 2 calc R
H12A H 0.5639 1.0899 0.1688 0.0496 Uiso 1.0 2 calc R
H12B H 0.5340 0.9902 0.1716 0.0496 Uiso 1.0 2 calc R
H12C H 0.4204 1.0425 0.2206 0.0496 Uiso 1.0 2 calc R
H13A H 0.4266 1.1168 -0.1044 0.0583 Uiso 1.0 2 calc R
H13B H 0.4521 1.2157 -0.1035 0.0583 Uiso 1.0 2 calc R
H13C H 0.2809 1.2003 -0.1283 0.0583 Uiso 1.0 2 calc R
H14A H -0.1675 1.1541 0.0642 0.0518 Uiso 1.0 2 calc R
H14B H -0.1264 1.2507 0.0641 0.0518 Uiso 1.0 2 calc R
H14C H -0.1218 1.1674 0.1386 0.0518 Uiso 1.0 2 calc R
H17 H -0.3352 0.8768 0.4472 0.0389 Uiso 1.0 2 calc R
H19 H 0.1071 0.8337 0.5375 0.0408 Uiso 1.0 2 calc R
H21A H -0.3728 1.0302 0.3314 0.0447 Uiso 1.0 2 calc R
H21B H -0.3200 0.9459 0.3008 0.0447 Uiso 1.0 2 calc R
H21C H -0.2185 1.0306 0.2756 0.0447 Uiso 1.0 2 calc R
H22A H -0.2311 0.7330 0.5634 0.0564 Uiso 1.0 2 calc R
H22B H -0.2841 0.8187 0.5923 0.0564 Uiso 1.0 2 calc R
H22C H -0.1056 0.7601 0.6093 0.0564 Uiso 1.0 2 calc R
H23A H 0.3526 0.8861 0.4408 0.0477 Uiso 1.0 2 calc R
H23B H 0.2866 0.9704 0.4700 0.0477 Uiso 1.0 2 calc R
H23C H 0.2999 0.9851 0.3842 0.0477 Uiso 1.0 2 calc R
H33 H 0.5233 0.3054 0.7633 0.0326 Uiso 1.0 2 calc R
H34 H 0.6265 0.3708 0.6369 0.0369 Uiso 1.0 2 calc R
H38 H 0.0773 0.4148 0.9268 0.0429 Uiso 1.0 2 calc R
H40 H 0.5219 0.3920 1.0094 0.0420 Uiso 1.0 2 calc R
H42A H 0.0728 0.4890 0.7806 0.0479 Uiso 1.0 2 calc R
H42B H 0.1042 0.3808 0.7975 0.0479 Uiso 1.0 2 calc R
H42C H 0.2265 0.4430 0.7427 0.0479 Uiso 1.0 2 calc R
H43A H 0.2269 0.4313 1.0759 0.0644 Uiso 1.0 2 calc R
H43B H 0.2509 0.3241 1.0875 0.0644 Uiso 1.0 2 calc R
H43C H 0.0867 0.3873 1.0520 0.0644 Uiso 1.0 2 calc R
H44A H 0.7722 0.3480 0.9215 0.0459 Uiso 1.0 2 calc R
H44B H 0.7535 0.4556 0.9074 0.0459 Uiso 1.0 2 calc R
H44C H 0.7514 0.4171 0.8402 0.0459 Uiso 1.0 2 calc R
H47 H 0.9634 0.6059 0.4864 0.0357 Uiso 1.0 2 calc R
H49 H 0.4870 0.6984 0.4393 0.0356 Uiso 1.0 2 calc R
H51A H 1.0449 0.5016 0.6013 0.0422 Uiso 1.0 2 calc R
H51B H 0.9130 0.4371 0.6450 0.0422 Uiso 1.0 2 calc R
H51C H 0.9328 0.5261 0.6656 0.0422 Uiso 1.0 2 calc R
H52A H 0.8399 0.6734 0.3496 0.0469 Uiso 1.0 2 calc R
H52B H 0.8535 0.7579 0.3773 0.0469 Uiso 1.0 2 calc R
H52C H 0.6823 0.7483 0.3486 0.0469 Uiso 1.0 2 calc R
H53A H 0.2925 0.5755 0.5245 0.0499 Uiso 1.0 2 calc R
H53B H 0.2777 0.6600 0.5553 0.0499 Uiso 1.0 2 calc R
H53C H 0.3249 0.5583 0.6087 0.0499 Uiso 1.0 2 calc R
H24 H -0.1018 0.9899 0.1409 0.0393 Uiso 1.0 2 calc R
H25 H -0.1689 0.8431 0.2342 0.0442 Uiso 1.0 2 calc R
H26 H 0.0820 0.7258 0.2397 0.0412 Uiso 1.0 2 calc R
H27 H 0.2788 0.7932 0.1342 0.0428 Uiso 1.0 2 calc R
H28 H 0.1561 0.9539 0.0685 0.0440 Uiso 1.0 2 calc R
H54 H 0.2154 0.6372 0.7137 0.0661 Uiso 1.0 2 calc R
H55 H 0.3531 0.7687 0.6278 0.0610 Uiso 1.0 2 calc R
H56 H 0.5327 0.8143 0.7048 0.0551 Uiso 1.0 2 calc R
H57 H 0.4740 0.7312 0.8376 0.0601 Uiso 1.0 2 calc R
H58 H 0.2664 0.6286 0.8434 0.0664 Uiso 1.0 2 calc R

loop_
_atom_site_aniso_label
_atom_site_aniso_U_11
_atom_site_aniso_U_22
_atom_site_aniso_U_33
_atom_site_aniso_U_12
_atom_site_aniso_U_13
_atom_site_aniso_U_23
Ni1 0.0339(4) 0.0206(4) 0.0279(4) -0.0022(3) -0.0037(3) -0.0082(3)
Ni31 0.0320(4) 0.0211(4) 0.0326(4) -0.0022(3) 0.0016(3) -0.0108(3)
Cl1 0.0609(8) 0.0292(7) 0.0511(9) 0.0115(6) -0.0259(7) -0.0169(6)
Cl31 0.0357(6) 0.0286(7) 0.0325(7) -0.0065(5) -0.0010(5) -0.0104(6)
N2 0.032(2) 0.021(2) 0.025(3) -0.0039(16) 0.0005(17) -0.0081(17)
N5 0.031(2) 0.021(2) 0.021(2) -0.0035(15) -0.0028(16) -0.0050(17)
N32 0.0284(19) 0.020(2) 0.023(2) -0.0038(15) -0.0008(16) -0.0059(17)
N35 0.0276(19) 0.023(2) 0.019(2) -0.0071(15) -0.0009(16) -0.0041(16)
C1 0.020(2) 0.025(3) 0.024(3) -0.0001(18) 0.0016(19) -0.006(2)
C3 0.043(3) 0.026(3) 0.037(3) -0.010(2) 0.007(3) -0.013(3)
C4 0.046(3) 0.020(3) 0.042(4) -0.006(2) 0.007(3) -0.017(3)
C6 0.031(3) 0.016(3) 0.023(3) -0.0062(18) 0.002(2) -0.0035(19)
C7 0.030(3) 0.028(3) 0.031(3) -0.009(2) -0.006(3) -0.007(2)
C8 0.033(3) 0.036(3) 0.032(3) -0.008(2) 0.007(3) -0.013(3)
C9 0.038(3) 0.037(3) 0.026(3) -0.014(3) 0.000(3) -0.006(3)
C10 0.038(3) 0.033(3) 0.024(3) -0.011(2) -0.011(3) 0.002(3)
C11 0.037(3) 0.025(3) 0.031(3) -0.009(2) -0.007(3) -0.004(3)
C12 0.034(3) 0.050(4) 0.039(4) -0.002(3) -0.007(3) -0.014(3)
C13 0.050(3) 0.070(5) 0.026(3) -0.021(3) 0.001(3) -0.010(3)
C14 0.035(3) 0.036(3) 0.046(4) 0.002(3) -0.003(3) 0.001(3)
C15 0.028(3) 0.025(3) 0.021(3) -0.0001(19) 0.001(2) -0.009(2)
C16 0.036(3) 0.024(3) 0.025(3) -0.0030(19) 0.000(2) -0.009(2)
C17 0.033(3) 0.033(3) 0.034(3) -0.011(2) 0.003(3) -0.013(3)
C18 0.048(3) 0.027(3) 0.026(3) -0.012(3) 0.005(3) -0.006(3)
C19 0.044(3) 0.032(3) 0.021(3) 0.001(3) -0.008(3) -0.003(3)
C20 0.036(3) 0.028(3) 0.028(3) -0.002(2) -0.001(3) -0.013(3)
C21 0.033(3) 0.041(3) 0.034(3) -0.002(3) -0.004(3) -0.008(3)
C22 0.068(4) 0.047(4) 0.034(4) -0.032(3) 0.008(3) -0.015(3)
C23 0.036(3) 0.046(4) 0.041(4) -0.007(3) -0.005(3) -0.016(3)
C24 0.039(3) 0.025(3) 0.035(3) -0.003(2) -0.005(3) -0.010(3)
C25 0.037(3) 0.040(3) 0.035(3) -0.018(3) -0.001(3) -0.008(3)
C26 0.043(3) 0.023(3) 0.036(3) -0.013(3) -0.008(3) -0.004(3)
C27 0.040(3) 0.034(3) 0.038(3) -0.004(3) 0.002(3) -0.020(3)
C28 0.047(3) 0.045(4) 0.026(3) -0.016(3) 0.003(3) -0.017(3)
C31 0.023(3) 0.022(3) 0.021(3) 0.0020(18) -0.0057(19) -0.004(2)
C33 0.035(3) 0.020(3) 0.029(3) -0.0034(19) 0.001(2) -0.012(2)
C34 0.035(3) 0.026(3) 0.038(3) -0.005(2) -0.001(3) -0.018(3)
C36 0.035(3) 0.015(3) 0.020(3) -0.0040(18) -0.000(2) -0.0044(19)
C37 0.028(3) 0.030(3) 0.026(3) -0.0027(19) -0.000(2) -0.008(2)
C38 0.038(3) 0.032(3) 0.038(4) -0.008(2) 0.008(3) -0.012(3)
C39 0.055(3) 0.027(3) 0.027(3) -0.009(3) -0.003(3) -0.013(3)
C40 0.047(3) 0.029(3) 0.027(3) -0.011(3) -0.009(3) -0.001(3)
C41 0.040(3) 0.022(3) 0.028(3) -0.007(2) -0.003(3) -0.003(2)
C42 0.033(3) 0.053(4) 0.032(3) -0.003(3) -0.002(3) -0.012(3)
C43 0.082(4) 0.051(4) 0.030(4) -0.019(3) 0.010(3) -0.013(3)
C44 0.037(3) 0.041(4) 0.035(3) -0.009(3) -0.008(3) -0.005(3)
C45 0.030(3) 0.024(3) 0.021(3) -0.0040(19) 0.001(2) -0.010(2)
C46 0.029(3) 0.025(3) 0.025(3) -0.0010(19) -0.002(2) -0.012(2)
C47 0.029(3) 0.037(3) 0.025(3) -0.006(2) 0.005(2) -0.012(3)
C48 0.044(3) 0.026(3) 0.024(3) -0.007(2) 0.001(3) -0.008(2)
C49 0.040(3) 0.027(3) 0.021(3) -0.004(2) -0.012(3) -0.004(2)
C50 0.032(3) 0.029(3) 0.027(3) -0.006(2) -0.003(2) -0.008(3)
C51 0.033(3) 0.042(3) 0.032(3) 0.001(3) -0.004(3) -0.015(3)
C52 0.048(3) 0.036(3) 0.030(3) -0.005(3) 0.003(3) -0.007(3)
C53 0.027(3) 0.051(4) 0.044(4) -0.003(3) -0.004(3) -0.013(3)
C54 0.040(3) 0.036(4) 0.095(6) 0.005(3) 0.001(4) -0.034(4)
C55 0.046(3) 0.033(4) 0.066(4) 0.016(3) -0.012(3) -0.013(3)
C56 0.047(3) 0.021(3) 0.066(4) 0.001(3) 0.007(3) -0.013(3)
C57 0.049(4) 0.046(4) 0.061(4) 0.000(3) 0.013(3) -0.031(4)
C58 0.052(4) 0.038(4) 0.078(5) -0.002(3) 0.030(3) -0.029(4)

loop_
_atom_type_symbol
_atom_type_description
_atom_type_scat_dispersion_real
_atom_type_scat_dispersion_imag
_atom_type_scat_source
C C 0.0033 0.0016
;
International Tables for Crystallography
(1992, Vol. C, Tables 4.2.6.8 and 6.1.1.4)
;
H H 0.0000 0.0000
;
International Tables for Crystallography
(1992, Vol. C, Table 6.1.1.4)
;
Cl Cl 0.1484 0.1585
;
International Tables for Crystallography
(1992, Vol. C, Tables 4.2.6.8 and 6.1.1.4)
;
N N 0.0061 0.0033
;
International Tables for Crystallography
(1992, Vol. C, Tables 4.2.6.8 and 6.1.1.4)
;
Ni Ni 0.3393 1.1124
;
International Tables for Crystallography
(1992, Vol. C, Tables 4.2.6.8 and 6.1.1.4)
;

loop_
_geom_angle_atom_site_label_1
_geom_angle_atom_site_label_2
_geom_angle_atom_site_label_3
_geom_angle
_geom_angle_publ_flag
Cl1 Ni1 C1 96.92(13) yes
Cl1 Ni1 C24 164.87(16) yes
Cl1 Ni1 C25 131.91(12) yes
Cl1 Ni1 C26 101.34(12) yes
Cl1 Ni1 C27 101.46(12) yes
Cl1 Ni1 C28 130.51(13) yes
C1 Ni1 C24 98.12(19) yes
C1 Ni1 C25 117.27(18) yes
C1 Ni1 C26 154.74(17) yes
C1 Ni1 C27 151.37(17) yes
C1 Ni1 C28 115.36(19) yes
C24 Ni1 C25 39.54(17) yes
C24 Ni1 C26 64.91(18) yes
C24 Ni1 C27 64.03(19) yes
C24 Ni1 C28 39.17(18) yes
C25 Ni1 C26 37.89(17) yes
C25 Ni1 C27 64.02(19) yes
C25 Ni1 C28 64.93(19) yes
C26 Ni1 C27 38.80(18) yes
C26 Ni1 C28 64.01(19) yes
C27 Ni1 C28 36.86(17) yes
Cl31 Ni31 C31 96.80(13) yes
Cl31 Ni31 C54 163.37(19) yes
Cl31 Ni31 C55 128.28(15) yes
Cl31 Ni31 C56 98.66(15) yes
Cl31 Ni31 C57 100.89(16) yes
Cl31 Ni31 C58 131.90(19) yes
C31 Ni31 C54 99.8(3) yes
C31 Ni31 C55 120.5(3) yes
C31 Ni31 C56 158.4(2) yes
C31 Ni31 C57 150.31(18) yes
C31 Ni31 C58 115.2(2) yes
C54 Ni31 C55 39.7(2) yes
C54 Ni31 C56 65.1(3) yes
C54 Ni31 C57 64.5(3) yes
C54 Ni31 C58 39.0(3) yes
C55 Ni31 C56 38.1(3) yes
C55 Ni31 C57 64.3(3) yes
C55 Ni31 C58 64.7(2) yes
C56 Ni31 C57 38.5(2) yes
C56 Ni31 C58 63.5(2) yes
C57 Ni31 C58 36.9(3) yes
C1 N2 C3 111.6(4) yes
C1 N2 C6 124.4(4) yes
C3 N2 C6 124.0(4) yes
C1 N5 C4 111.4(4) yes
C1 N5 C15 126.5(4) yes
C4 N5 C15 121.8(4) yes
C31 N32 C33 111.4(4) yes
C31 N32 C36 125.5(4) yes
C33 N32 C36 122.9(4) yes
C31 N35 C34 111.3(4) yes
C31 N35 C45 127.1(4) yes
C34 N35 C45 121.6(4) yes
Ni1 C1 N2 127.7(4) yes
Ni1 C1 N5 129.2(3) yes
N2 C1 N5 103.1(4) yes
N2 C3 C4 106.5(5) yes
N5 C4 C3 107.3(5) yes
N2 C6 C7 118.3(4) yes
N2 C6 C11 119.3(4) yes
C7 C6 C11 122.4(4) yes
C6 C7 C8 117.5(4) yes
C6 C7 C12 121.2(4) yes
C8 C7 C12 121.2(4) yes
C7 C8 C9 122.1(4) yes
C8 C9 C10 118.2(5) yes
C8 C9 C13 120.4(4) yes
C10 C9 C13 121.4(4) yes
C9 C10 C11 122.5(4) yes
C6 C11 C10 117.1(4) yes
C6 C11 C14 122.5(4) yes
C10 C11 C14 120.3(4) yes
N5 C15 C16 118.4(4) yes
N5 C15 C20 119.6(4) yes
C16 C15 C20 121.9(4) yes
C15 C16 C17 118.4(4) yes
C15 C16 C21 121.2(4) yes
C17 C16 C21 120.3(4) yes
C16 C17 C18 122.3(5) yes
C17 C18 C19 116.9(4) yes
C17 C18 C22 121.0(5) yes
C19 C18 C22 122.1(5) yes
C18 C19 C20 123.1(4) yes
C15 C20 C19 117.3(4) yes
C15 C20 C23 122.4(4) yes
C19 C20 C23 120.3(4) yes
Ni1 C24 C25 74.2(3) yes
Ni1 C24 C28 76.1(3) yes
C25 C24 C28 109.9(4) yes
Ni1 C25 C24 66.2(3) yes
Ni1 C25 C26 71.4(3) yes
C24 C25 C26 106.3(4) yes
Ni1 C26 C25 70.7(4) yes
Ni1 C26 C27 72.4(3) yes
C25 C26 C27 108.3(4) yes
Ni1 C27 C26 68.8(3) yes
Ni1 C27 C28 71.1(4) yes
C26 C27 C28 108.5(4) yes
Ni1 C28 C24 64.7(3) yes
Ni1 C28 C27 72.1(3) yes
C24 C28 C27 106.4(4) yes
Ni31 C31 N32 127.5(4) yes
Ni31 C31 N35 128.9(3) yes
N32 C31 N35 103.5(4) yes
N32 C33 C34 107.3(4) yes
N35 C34 C33 106.5(5) yes
N32 C36 C37 117.7(4) yes
N32 C36 C41 120.8(4) yes
C37 C36 C41 121.5(4) yes
C36 C37 C38 117.4(5) yes
C36 C37 C42 121.9(4) yes
C38 C37 C42 120.6(4) yes
C37 C38 C39 122.4(5) yes
C38 C39 C40 117.7(5) yes
C38 C39 C43 120.2(5) yes
C40 C39 C43 122.1(5) yes
C39 C40 C41 122.5(5) yes
C36 C41 C40 118.4(4) yes
C36 C41 C44 121.1(4) yes
C40 C41 C44 120.5(5) yes
N35 C45 C46 118.8(4) yes
N35 C45 C50 119.7(4) yes
C46 C45 C50 121.2(4) yes
C45 C46 C47 118.1(4) yes
C45 C46 C51 120.3(4) yes
C47 C46 C51 121.5(4) yes
C46 C47 C48 121.9(4) yes
C47 C48 C49 118.8(4) yes
C47 C48 C52 121.4(4) yes
C49 C48 C52 119.8(4) yes
C48 C49 C50 121.5(4) yes
C45 C50 C49 118.4(4) yes
C45 C50 C53 121.1(4) yes
C49 C50 C53 120.5(4) yes
Ni31 C54 C55 72.8(3) yes
Ni31 C54 C58 74.9(4) yes
C55 C54 C58 108.2(6) yes
Ni31 C55 C54 67.4(3) yes
Ni31 C55 C56 70.5(3) yes
C54 C55 C56 106.2(6) yes
Ni31 C56 C55 71.4(3) yes
Ni31 C56 C57 72.9(3) yes
C55 C56 C57 109.5(5) yes
Ni31 C57 C56 68.5(4) yes
Ni31 C57 C58 71.5(4) yes
C56 C57 C58 107.8(6) yes
Ni31 C58 C54 66.0(4) yes
Ni31 C58 C57 71.6(4) yes
C54 C58 C57 107.8(5) yes
N2 C3 H3 126.771 no
C4 C3 H3 126.757 no
N5 C4 H4 126.329 no
C3 C4 H4 126.331 no
C7 C8 H8 118.934 no
C9 C8 H8 118.927 no
C9 C10 H10 118.747 no
C11 C10 H10 118.746 no
C7 C12 H12A 109.477 no
C7 C12 H12B 109.479 no
C7 C12 H12C 109.475 no
H12A C12 H12B 109.475 no
H12A C12 H12C 109.456 no
H12B C12 H12C 109.466 no
C9 C13 H13A 109.469 no
C9 C13 H13B 109.475 no
C9 C13 H13C 109.478 no
H13A C13 H13B 109.471 no
H13A C13 H13C 109.465 no
H13B C13 H13C 109.470 no
C11 C14 H14A 109.470 no
C11 C14 H14B 109.472 no
C11 C14 H14C 109.474 no
H14A C14 H14B 109.469 no
H14A C14 H14C 109.466 no
H14B C14 H14C 109.476 no
C16 C17 H17 118.824 no
C18 C17 H17 118.827 no
C18 C19 H19 118.432 no
C20 C19 H19 118.440 no
C16 C21 H21A 109.463 no
C16 C21 H21B 109.467 no
C16 C21 H21C 109.470 no
H21A C21 H21B 109.472 no
H21A C21 H21C 109.479 no
H21B C21 H21C 109.477 no
C18 C22 H22A 109.482 no
C18 C22 H22B 109.474 no
C18 C22 H22C 109.473 no
H22A C22 H22B 109.468 no
H22A C22 H22C 109.468 no
H22B C22 H22C 109.462 no
C20 C23 H23A 109.474 no
C20 C23 H23B 109.474 no
C20 C23 H23C 109.465 no
H23A C23 H23B 109.477 no
H23A C23 H23C 109.469 no
H23B C23 H23C 109.469 no
Ni1 C24 H24 116.429 no
C25 C24 H24 125.071 no
C28 C24 H24 125.065 no
Ni1 C25 H25 127.021 no
C24 C25 H25 126.840 no
C26 C25 H25 126.839 no
Ni1 C26 H26 122.680 no
C25 C26 H26 125.854 no
C27 C26 H26 125.848 no
Ni1 C27 H27 125.986 no
C26 C27 H27 125.748 no
C28 C27 H27 125.747 no
Ni1 C28 H28 127.865 no
C24 C28 H28 126.794 no
C27 C28 H28 126.781 no
N32 C33 H33 126.364 no
C34 C33 H33 126.357 no
N35 C34 H34 126.731 no
C33 C34 H34 126.727 no
C37 C38 H38 118.792 no
C39 C38 H38 118.799 no
C39 C40 H40 118.755 no
C41 C40 H40 118.753 no
C37 C42 H42A 109.465 no
C37 C42 H42B 109.468 no
C37 C42 H42C 109.476 no
H42A C42 H42B 109.468 no
H42A C42 H42C 109.479 no
H42B C42 H42C 109.471 no
C39 C43 H43A 109.471 no
C39 C43 H43B 109.469 no
C39 C43 H43C 109.465 no
H43A C43 H43B 109.482 no
H43A C43 H43C 109.475 no
H43B C43 H43C 109.465 no
C41 C44 H44A 109.473 no
C41 C44 H44B 109.470 no
C41 C44 H44C 109.476 no
H44A C44 H44B 109.471 no
H44A C44 H44C 109.473 no
H44B C44 H44C 109.463 no
C46 C47 H47 119.059 no
C48 C47 H47 119.070 no
C48 C49 H49 119.246 no
C50 C49 H49 119.245 no
C46 C51 H51A 109.468 no
C46 C51 H51B 109.471 no
C46 C51 H51C 109.471 no
H51A C51 H51B 109.474 no
H51A C51 H51C 109.474 no
H51B C51 H51C 109.470 no
C48 C52 H52A 109.469 no
C48 C52 H52B 109.481 no
C48 C52 H52C 109.476 no
H52A C52 H52B 109.466 no
H52A C52 H52C 109.465 no
H52B C52 H52C 109.470 no
C50 C53 H53A 109.474 no
C50 C53 H53B 109.467 no
C50 C53 H53C 109.472 no
H53A C53 H53B 109.474 no
H53A C53 H53C 109.473 no
H53B C53 H53C 109.468 no
Ni31 C54 H54 118.238 no
C55 C54 H54 125.898 no
C58 C54 H54 125.895 no
Ni31 C55 H55 126.664 no
C54 C55 H55 126.918 no
C56 C55 H55 126.923 no
Ni31 C56 H56 122.054 no
C55 C56 H56 125.249 no
C57 C56 H56 125.244 no
Ni31 C57 H57 125.472 no
C56 C57 H57 126.100 no
C58 C57 H57 126.084 no
Ni31 C58 H58 127.817 no
C54 C58 H58 126.081 no
C57 C58 H58 126.073 no

loop_
_geom_bond_atom_site_label_1
_geom_bond_atom_site_label_2
_geom_bond_distance
_geom_bond_publ_flag
Ni1 Cl1 2.1978(15) yes
Ni1 C1 1.873(5) yes
Ni1 C24 2.035(5) yes
Ni1 C25 2.140(6) yes
Ni1 C26 2.149(6) yes
Ni1 C27 2.197(6) yes
Ni1 C28 2.185(5) yes
Ni31 Cl31 2.2021(12) yes
Ni31 C31 1.877(5) yes
Ni31 C54 2.058(5) yes
Ni31 C55 2.130(5) yes
Ni31 C56 2.119(5) yes
Ni31 C57 2.177(7) yes
Ni31 C58 2.175(6) yes
N2 C1 1.368(5) yes
N2 C3 1.386(7) yes
N2 C6 1.440(6) yes
N5 C1 1.369(6) yes
N5 C4 1.379(7) yes
N5 C15 1.446(5) yes
N32 C31 1.364(5) yes
N32 C33 1.383(7) yes
N32 C36 1.436(6) yes
N35 C31 1.364(6) yes
N35 C34 1.393(6) yes
N35 C45 1.439(5) yes
C3 C4 1.340(7) yes
C6 C7 1.406(6) yes
C6 C11 1.394(6) yes
C7 C8 1.386(7) yes
C7 C12 1.510(7) yes
C8 C9 1.391(7) yes
C9 C10 1.387(6) yes
C9 C13 1.504(7) yes
C10 C11 1.395(7) yes
C11 C14 1.515(6) yes
C15 C16 1.396(6) yes
C15 C20 1.391(6) yes
C16 C17 1.383(6) yes
C16 C21 1.519(6) yes
C17 C18 1.398(7) yes
C18 C19 1.395(7) yes
C18 C22 1.488(7) yes
C19 C20 1.394(6) yes
C20 C23 1.516(7) yes
C24 C25 1.415(6) yes
C24 C28 1.421(7) yes
C25 C26 1.392(7) yes
C26 C27 1.444(7) yes
C27 C28 1.385(7) yes
C33 C34 1.335(6) yes
C36 C37 1.414(6) yes
C36 C41 1.388(7) yes
C37 C38 1.390(7) yes
C37 C42 1.507(7) yes
C38 C39 1.393(8) yes
C39 C40 1.390(7) yes
C39 C43 1.514(7) yes
C40 C41 1.380(7) yes
C41 C44 1.529(6) yes
C45 C46 1.398(6) yes
C45 C50 1.401(6) yes
C46 C47 1.391(6) yes
C46 C51 1.512(6) yes
C47 C48 1.383(6) yes
C48 C49 1.388(7) yes
C48 C52 1.506(6) yes
C49 C50 1.389(6) yes
C50 C53 1.514(6) yes
C54 C55 1.424(8) yes
C54 C58 1.419(10) yes
C55 C56 1.387(9) yes
C56 C57 1.418(8) yes
C57 C58 1.378(9) yes
C3 H3 0.950 no
C4 H4 0.950 no
C8 H8 0.950 no
C10 H10 0.950 no
C12 H12A 0.980 no
C12 H12B 0.980 no
C12 H12C 0.980 no
C13 H13A 0.980 no
C13 H13B 0.980 no
C13 H13C 0.980 no
C14 H14A 0.980 no
C14 H14B 0.980 no
C14 H14C 0.980 no
C17 H17 0.950 no
C19 H19 0.950 no
C21 H21A 0.980 no
C21 H21B 0.980 no
C21 H21C 0.980 no
C22 H22A 0.980 no
C22 H22B 0.980 no
C22 H22C 0.980 no
C23 H23A 0.980 no
C23 H23B 0.980 no
C23 H23C 0.980 no
C24 H24 0.950 no
C25 H25 0.950 no
C26 H26 0.950 no
C27 H27 0.950 no
C28 H28 0.950 no
C33 H33 0.950 no
C34 H34 0.950 no
C38 H38 0.950 no
C40 H40 0.950 no
C42 H42A 0.980 no
C42 H42B 0.980 no
C42 H42C 0.980 no
C43 H43A 0.980 no
C43 H43B 0.980 no
C43 H43C 0.980 no
C44 H44A 0.980 no
C44 H44B 0.980 no
C44 H44C 0.980 no
C47 H47 0.950 no
C49 H49 0.950 no
C51 H51A 0.980 no
C51 H51B 0.980 no
C51 H51C 0.980 no
C52 H52A 0.980 no
C52 H52B 0.980 no
C52 H52C 0.980 no
C53 H53A 0.980 no
C53 H53B 0.980 no
C53 H53C 0.980 no
C54 H54 0.950 no
C55 H55 0.950 no
C56 H56 0.950 no
C57 H57 0.950 no
C58 H58 0.950 no

loop_
_geom_contact_atom_site_label_1
_geom_contact_atom_site_label_2
_geom_contact_distance
_geom_contact_publ_flag
_geom_contact_site_symmetry_2
Ni1 C6 3.339(4) no .
Ni1 C15 3.428(5) no .
Ni31 C36 3.363(4) no .
Ni31 C45 3.427(5) no .
Cl1 C23 3.511(6) no .
Cl31 C51 3.596(6) no .
N2 C12 2.871(6) no .
N2 C14 2.913(6) no .
N2 C15 3.559(5) no .
N2 C24 3.536(7) no .
N5 C6 3.545(6) no .
N5 C21 2.871(6) no .
N5 C23 2.916(6) no .
N32 C42 2.877(6) no .
N32 C44 2.912(7) no .
N32 C45 3.553(5) no .
N35 C36 3.541(6) no .
N35 C51 2.858(6) no .
N35 C53 2.896(6) no .
C1 C7 3.249(6) no .
C1 C11 3.425(6) no .
C1 C12 3.334(6) no .
C1 C16 3.301(6) no .
C1 C20 3.456(6) no .
C1 C21 3.377(6) no .
C3 C7 3.418(7) no .
C3 C11 3.253(8) no .
C3 C14 3.350(8) no .
C3 C15 3.569(6) no .
C4 C6 3.571(7) no .
C4 C16 3.322(7) no .
C4 C20 3.267(6) no .
C4 C21 3.531(7) no .
C4 C23 3.440(6) no .
C6 C9 2.777(7) no .
C6 C24 3.550(7) no .
C6 C28 3.423(8) no .
C7 C10 2.785(7) no .
C8 C11 2.795(6) no .
C11 C24 3.594(7) no .
C11 C28 3.589(7) no .
C15 C18 2.796(6) no .
C16 C19 2.769(7) no .
C17 C20 2.790(7) no .
C31 C37 3.376(6) no .
C31 C41 3.338(6) no .
C31 C42 3.589(6) no .
C31 C44 3.504(6) no .
C31 C46 3.443(6) no .
C31 C50 3.335(6) no .
C31 C53 3.454(7) no .
C33 C37 3.228(7) no .
C33 C41 3.405(8) no .
C33 C42 3.306(6) no .
C33 C45 3.558(6) no .
C34 C36 3.562(7) no .
C34 C46 3.226(6) no .
C34 C50 3.372(6) no .
C34 C51 3.341(7) no .
C36 C39 2.789(7) no .
C36 C58 3.578(7) no .
C37 C40 2.785(7) no .
C38 C41 2.780(7) no .
C45 C48 2.782(6) no .
C46 C49 2.786(6) no .
C47 C50 2.780(6) no .
Cl1 C33 3.434(6) no 2_666
Cl1 C34 3.528(5) no 2_666
Cl31 C22 3.571(5) no 1_655
C4 C22 3.570(9) no 2_576
C12 C21 3.322(7) no 1_655
C13 C25 3.518(8) no 2_575
C17 C48 3.589(8) no 1_455
C17 C52 3.375(8) no 1_455
C21 C12 3.322(7) no 1_455
C22 Cl31 3.571(5) no 1_455
C22 C4 3.570(9) no 2_576
C22 C46 3.582(8) no 1_455
C22 C47 3.441(8) no 1_455
C25 C13 3.518(8) no 2_575
C25 C52 3.546(6) no 1_455
C33 Cl1 3.434(6) no 2_666
C34 Cl1 3.528(5) no 2_666
C42 C51 3.526(7) no 1_455
C46 C22 3.582(8) no 1_655
C47 C22 3.441(8) no 1_655
C47 C51 3.597(7) no 2_766
C48 C17 3.589(8) no 1_655
C51 C42 3.526(7) no 1_655
C51 C47 3.597(7) no 2_766
C52 C17 3.375(8) no 1_655
C52 C25 3.546(6) no 1_655
Ni1 H12C 3.4139 no .
Ni1 H21C 3.5733 no .
Ni31 H44C 3.5753 no .
Cl1 H12B 3.2970 no .
Cl1 H12C 3.2302 no .
Cl1 H23A 3.1384 no .
Cl1 H23C 3.2667 no .
Cl1 H26 3.4348 no .
Cl1 H27 3.5263 no .
Cl31 H44B 3.3281 no .
Cl31 H44C 3.1891 no .
Cl31 H51C 2.6833 no .
Cl31 H56 3.3060 no .
Cl31 H57 3.4997 no .
N2 H4 3.1075 no .
N2 H12A 3.5309 no .
N2 H12B 3.5244 no .
N2 H12C 2.3823 no .
N2 H14A 3.5793 no .
N2 H14B 3.5590 no .
N2 H14C 2.4424 no .
N2 H21C 3.2959 no .
N2 H24 3.2384 no .
N5 H3 3.1140 no .
N5 H12C 3.3573 no .
N5 H21A 3.5021 no .
N5 H21B 3.5536 no .
N5 H21C 2.3850 no .
N5 H23A 3.5939 no .
N5 H23B 3.5498 no .
N5 H23C 2.4435 no .
N32 H34 3.1123 no .
N32 H42A 3.5442 no .
N32 H42B 3.5243 no .
N32 H42C 2.3947 no .
N32 H44A 3.5625 no .
N32 H44B 3.5733 no .
N32 H44C 2.4346 no .
N32 H53C 3.4126 no .
N32 H54 3.5492 no .
N35 H33 3.1111 no .
N35 H42C 3.3871 no .
N35 H44C 3.5897 no .
N35 H51B 2.6755 no .
N35 H51C 2.9343 no .
N35 H53A 3.5273 no .
N35 H53B 3.5766 no .
N35 H53C 2.4124 no .
C1 H3 3.1907 no .
C1 H4 3.1818 no .
C1 H12C 2.6763 no .
C1 H14C 3.1266 no .
C1 H21C 2.6865 no .
C1 H23C 3.0926 no .
C1 H24 2.9011 no .
C3 H12C 3.0249 no .
C3 H14C 2.7007 no .
C3 H21C 3.4579 no .
C3 H23C 3.5599 no .
C4 H12C 3.5603 no .
C4 H14C 3.4135 no .
C4 H21C 2.9379 no .
C4 H23C 2.8352 no .
C6 H3 2.7933 no .
C6 H8 3.2472 no .
C6 H10 3.2378 no .
C6 H12A 3.1616 no .
C6 H12B 3.1608 no .
C6 H12C 2.5811 no .
C6 H14A 3.1779 no .
C6 H14B 3.1576 no .
C6 H14C 2.6036 no .
C6 H24 3.2774 no .
C6 H28 3.1177 no .
C7 H28 3.2841 no .
C8 H10 3.2398 no .
C8 H12A 2.7732 no .
C8 H12B 2.7738 no .
C8 H12C 3.3133 no .
C8 H13A 2.7552 no .
C8 H13B 2.7627 no .
C8 H13C 3.3073 no .
C8 H28 3.3699 no .
C9 H28 3.3720 no .
C10 H8 3.2403 no .
C10 H13A 3.1541 no .
C10 H13B 3.1291 no .
C10 H13C 2.5672 no .
C10 H14A 2.7663 no .
C10 H14B 2.7745 no .
C10 H14C 3.3183 no .
C10 H28 3.2222 no .
C11 H3 3.3574 no .
C11 H24 3.0771 no .
C11 H28 3.1319 no .
C12 H8 2.6683 no .
C13 H8 2.6539 no .
C13 H10 2.6666 no .
C14 H3 3.4339 no .
C14 H10 2.6603 no .
C14 H24 2.8875 no .
C15 H4 2.7450 no .
C15 H17 3.2435 no .
C15 H19 3.2347 no .
C15 H21A 3.1529 no .
C15 H21B 3.1659 no .
C15 H21C 2.5835 no .
C15 H23A 3.1725 no .
C15 H23B 3.1568 no .
C15 H23C 2.5997 no .
C16 H4 3.4962 no .
C17 H19 3.2378 no .
C17 H21A 2.7663 no .
C17 H21B 2.7636 no .
C17 H21C 3.3096 no .
C17 H22A 2.7611 no .
C17 H22B 2.7568 no .
C17 H22C 3.3064 no .
C19 H17 3.2397 no .
C19 H22A 3.1508 no .
C19 H22B 3.1341 no .
C19 H22C 2.5690 no .
C19 H23A 2.7692 no .
C19 H23B 2.7713 no .
C19 H23C 3.3180 no .
C20 H4 3.3534 no .
C21 H17 2.6513 no .
C21 H24 3.5981 no .
C21 H25 3.2083 no .
C22 H17 2.6606 no .
C22 H19 2.6723 no .
C23 H4 3.5411 no .
C23 H19 2.6548 no .
C24 H14A 3.3753 no .
C24 H14C 3.5793 no .
C24 H21C 3.4143 no .
C24 H26 3.1661 no .
C24 H27 3.1684 no .
C25 H21B 3.1756 no .
C25 H21C 3.5224 no .
C25 H27 3.2118 no .
C25 H28 3.2352 no .
C26 H24 3.1592 no .
C26 H28 3.2182 no .
C27 H24 3.1600 no .
C27 H25 3.2196 no .
C28 H25 3.2352 no .
C28 H26 3.2089 no .
C31 H33 3.1799 no .
C31 H34 3.1880 no .
C31 H42C 2.9579 no .
C31 H44C 2.8608 no .
C31 H51B 3.5153 no .
C31 H51C 3.3195 no .
C31 H53C 2.7773 no .
C31 H54 3.0049 no .
C33 H42C 2.6548 no .
C33 H44C 3.0699 no .
C33 H51B 3.5978 no .
C33 H53C 3.5520 no .
C34 H42C 3.2736 no .
C34 H51B 2.7452 no .
C34 H53C 3.0155 no .
C36 H33 2.7621 no .
C36 H38 3.2558 no .
C36 H40 3.2337 no .
C36 H42A 3.1821 no .
C36 H42B 3.1630 no .
C36 H42C 2.5963 no .
C36 H44A 3.1563 no .
C36 H44B 3.1613 no .
C36 H44C 2.5851 no .
C36 H58 3.2631 no .
C37 H33 3.3464 no .
C37 H54 3.4913 no .
C37 H58 3.1333 no .
C38 H40 3.2393 no .
C38 H42A 2.7673 no .
C38 H42B 2.7615 no .
C38 H42C 3.3103 no .
C38 H43A 3.1522 no .
C38 H43B 3.1317 no .
C38 H43C 2.5565 no .
C38 H58 3.3364 no .
C40 H38 3.2392 no .
C40 H43A 2.7954 no .
C40 H43B 2.7929 no .
C40 H43C 3.3275 no .
C40 H44A 2.7763 no .
C40 H44B 2.7745 no .
C40 H44C 3.3166 no .
C41 H33 3.5769 no .
C42 H33 3.4453 no .
C42 H38 2.6571 no .
C42 H54 3.1132 no .
C43 H38 2.6552 no .
C43 H40 2.6904 no .
C44 H40 2.6580 no .
C45 H34 2.7546 no .
C45 H47 3.2503 no .
C45 H49 3.2540 no .
C45 H51A 3.3157 no .
C45 H51B 2.7232 no .
C45 H51C 2.8185 no .
C45 H53A 3.1467 no .
C45 H53B 3.1699 no .
C45 H53C 2.5795 no .
C46 H34 3.3029 no .
C47 H49 3.2407 no .
C47 H51A 2.5823 no .
C47 H51B 3.1860 no .
C47 H51C 3.1172 no .
C47 H52A 2.7764 no .
C47 H52B 2.7669 no .
C47 H52C 3.3096 no .
C49 H47 3.2404 no .
C49 H52A 3.1110 no .
C49 H52B 3.1424 no .
C49 H52C 2.5382 no .
C49 H53A 2.7655 no .
C49 H53B 2.7696 no .
C49 H53C 3.3135 no .
C50 H34 3.5556 no .
C50 H55 3.5330 no .
C51 H34 3.4483 no .
C51 H47 2.6829 no .
C52 H47 2.6696 no .
C52 H49 2.6446 no .
C53 H49 2.6670 no .
C53 H54 3.2895 no .
C53 H55 3.3515 no .
C54 H42A 3.4193 no .
C54 H53B 3.4133 no .
C54 H53C 3.3204 no .
C54 H56 3.1663 no .
C54 H57 3.1798 no .
C55 H53B 3.2551 no .
C55 H57 3.2036 no .
C55 H58 3.2184 no .
C56 H54 3.1635 no .
C56 H58 3.1790 no .
C57 H54 3.1734 no .
C57 H55 3.2089 no .
C58 H55 3.2204 no .
C58 H56 3.1720 no .
H3 H4 2.4714 no .
H3 H12C 3.4811 no .
H3 H14B 3.5383 no .
H3 H14C 2.9223 no .
H4 H21C 3.3815 no .
H4 H23C 3.0903 no .
H8 H12A 2.7223 no .
H8 H12B 2.7079 no .
H8 H12C 3.5973 no .
H8 H13A 2.6761 no .
H8 H13B 2.7156 no .
H8 H13C 3.5855 no .
H10 H13A 3.3365 no .
H10 H13B 3.3186 no .
H10 H13C 2.3469 no .
H10 H14A 2.6825 no .
H10 H14B 2.7232 no .
H10 H14C 3.5913 no .
H12C H23C 3.1247 no .
H14A H24 2.5162 no .
H14C H21C 2.9660 no .
H14C H24 2.7430 no .
H17 H21A 2.7009 no .
H17 H21B 2.6892 no .
H17 H21C 3.5823 no .
H17 H22A 2.7002 no .
H17 H22B 2.7056 no .
H17 H22C 3.5921 no .
H19 H22A 3.3373 no .
H19 H22B 3.3286 no .
H19 H22C 2.3538 no .
H19 H23A 2.6819 no .
H19 H23B 2.7130 no .
H19 H23C 3.5862 no .
H21B H24 3.3793 no .
H21B H25 2.4997 no .
H21C H24 2.9337 no .
H21C H25 3.2410 no .
H33 H34 2.4662 no .
H33 H42B 3.5453 no .
H33 H42C 2.9476 no .
H33 H44C 3.4584 no .
H34 H51B 2.7572 no .
H34 H53C 3.4544 no .
H38 H42A 2.6922 no .
H38 H42B 2.7084 no .
H38 H42C 3.5881 no .
H38 H43A 3.3250 no .
H38 H43B 3.3087 no .
H38 H43C 2.3255 no .
H40 H43A 2.7321 no .
H40 H43B 2.7504 no .
H40 H44A 2.7133 no .
H40 H44B 2.6948 no .
H40 H44C 3.5877 no .
H42A H54 2.6681 no .
H42A H58 3.4504 no .
H42C H53C 2.7855 no .
H42C H54 2.8956 no .
H44C H51C 3.5853 no .
H47 H51A 2.3699 no .
H47 H51B 3.3907 no .
H47 H51C 3.2922 no .
H47 H52A 2.7284 no .
H47 H52B 2.7060 no .
H47 H52C 3.5980 no .
H49 H52A 3.2976 no .
H49 H52B 3.3162 no .
H49 H52C 2.3111 no .
H49 H53A 2.7371 no .
H49 H53B 2.6852 no .
H49 H53C 3.5969 no .
H53B H54 2.9833 no .
H53B H55 2.6945 no .
H53C H54 2.7287 no .
H53C H55 3.4753 no .
H24 H25 2.5329 no .
H24 H28 2.5376 no .
H25 H26 2.5196 no .
H26 H27 2.5558 no .
H27 H28 2.5097 no .
H54 H55 2.5539 no .
H54 H58 2.5365 no .
H55 H56 2.5070 no .
H56 H57 2.5262 no .
H57 H58 2.4972 no .
Cl1 H21B 3.4673 no 1_655
Cl1 H33 2.8309 no 2_666
Cl1 H34 3.0400 no 2_666
Cl1 H49 3.0643 no .
Cl1 H52C 2.9539 no .
Cl31 H3 2.8867 no 2_676
Cl31 H22A 3.5091 no 1_655
Cl31 H22B 3.5978 no 1_655
Cl31 H22C 3.0483 no 1_655
Cl31 H42A 2.8067 no 1_655
Cl31 H43A 3.1563 no 2_667
Cl31 H43B 3.4380 no 2_667
Cl31 H54 3.5068 no 1_655
C3 H22C 3.5886 no 2_576
C3 H43B 3.4792 no 1_564
C3 H56 3.4345 no 2_676
C4 H19 3.4836 no 2_576
C4 H22B 3.3538 no 2_576
C4 H22C 3.0221 no 2_576
C6 H43B 3.2344 no 1_564
C7 H13A 3.4911 no 2_675
C7 H43B 3.4892 no 1_564
C8 H13A 3.4276 no 2_675
C10 H38 3.5732 no 1_564
C10 H43B 3.5992 no 1_564
C11 H43B 3.2885 no 1_564
C11 H43C 3.5339 no 1_564
C12 H13A 3.2638 no 2_675
C12 H21A 3.2766 no 1_655
C12 H21B 2.9345 no 1_655
C12 H21C 3.2049 no 1_655
C12 H24 3.4816 no 1_655
C12 H57 3.4395 no 2_676
C13 H12B 3.3032 no 2_675
C13 H33 3.1582 no 1_564
C13 H25 3.3737 no 2_575
C13 H27 2.9944 no 2_675
C14 H12A 3.3914 no 1_455
C14 H43C 3.5914 no 1_564
C14 H44A 3.4938 no 1_464
C14 H57 3.5599 no 2_576
C15 H52B 3.5647 no 1_455
C16 H23B 3.5653 no 2_576
C16 H52B 2.9371 no 1_455
C17 H23A 3.4928 no 1_455
C17 H23B 3.1366 no 2_576
C17 H52B 2.7110 no 1_455
C17 H52C 3.4819 no 1_455
C18 H4 3.2475 no 2_576
C18 H23B 3.1627 no 2_576
C18 H52B 3.1947 no 1_455
C19 H4 3.0748 no 2_576
C19 H23B 3.5877 no 2_576
C19 H53B 3.3655 no .
C19 H55 3.5682 no .
C21 H12A 3.0491 no 1_455
C21 H12B 3.3101 no 1_455
C21 H12C 3.0530 no 1_455
C21 H52B 3.4907 no 1_455
C21 H56 3.3180 no 2_576
C22 H4 2.8631 no 2_576
C22 H56 3.3703 no 1_455
C23 H17 3.2126 no 1_655
C23 H21A 3.5634 no 1_655
C24 H10 3.4378 no 2_575
C24 H12B 3.5348 no 1_455
C24 H13C 3.2424 no 2_575
C25 H10 3.5105 no 2_575
C25 H12B 3.5884 no 1_455
C25 H13A 3.5134 no 2_575
C25 H13C 2.7188 no 2_575
C25 H52A 3.3830 no 1_455
C25 H52B 3.2445 no 1_455
C25 H52C 3.4250 no 1_455
C26 H10 3.3977 no 2_575
C26 H13C 3.2666 no 2_575
C26 H33 3.4772 no 2_666
C26 H42B 3.1606 no 2_566
C26 H52A 3.3679 no 1_455
C26 H52B 3.5577 no 1_455
C27 H10 3.1343 no 2_575
C27 H13A 3.4933 no 2_675
C27 H13B 3.1161 no 2_675
C27 H33 3.1695 no 2_666
C27 H44A 3.3135 no 2_666
C28 H10 3.1314 no 2_575
C33 H13B 3.2998 no 1_546
C33 H26 3.2270 no 2_666
C33 H27 3.1560 no 2_666
C34 H49 3.1998 no 2_666
C34 H26 3.3090 no 2_666
C36 H13B 3.0957 no 1_546
C37 H13B 3.2810 no 1_546
C37 H13C 3.4020 no 1_546
C38 H10 3.5132 no 1_546
C38 H44B 3.5857 no 1_455
C39 H44B 3.5612 no 2_667
C40 H40 3.4425 no 2_667
C41 H13B 3.2636 no 1_546
C41 H43A 3.5470 no 2_667
C41 H27 3.5781 no 2_666
C42 H13C 3.5292 no 1_546
C42 H44C 3.4436 no 1_455
C42 H51A 3.5658 no 1_455
C42 H51B 3.5280 no 1_455
C42 H51C 2.9457 no 1_455
C42 H52A 3.5800 no 2_666
C43 H3 3.4425 no 1_546
C43 H44B 2.8916 no 2_667
C43 H57 3.3819 no 2_667
C44 H38 3.1038 no 1_655
C44 H42B 3.5633 no 1_655
C44 H43A 2.8914 no 2_667
C44 H27 3.3356 no 2_666
C45 H22A 3.0068 no 1_655
C45 H53A 3.4387 no 2_666
C46 H22A 2.6954 no 1_655
C46 H47 3.3439 no 2_766
C46 H53A 3.3997 no 2_666
C47 H22A 2.6040 no 1_655
C47 H47 3.3816 no 2_766
C47 H51A 2.9967 no 2_766
C47 H51B 3.4932 no 2_766
C47 H53A 3.4437 no 2_666
C48 H17 3.3216 no 1_655
C48 H22A 2.8090 no 1_655
C48 H51A 3.2679 no 2_766
C49 H17 3.4751 no 1_655
C49 H22A 3.0806 no 1_655
C49 H23A 3.5759 no .
C49 H34 2.9526 no 2_666
C50 H22A 3.2264 no 1_655
C50 H53A 3.5603 no 2_666
C51 H22A 3.5287 no 1_655
C51 H42A 3.2328 no 1_655
C51 H42B 3.5216 no 1_655
C51 H42C 3.2469 no 1_655
C51 H47 3.1198 no 2_766
C51 H52A 2.9554 no 2_766
C51 H53A 3.5396 no 1_655
C51 H53C 3.4276 no 1_655
C52 H17 3.2552 no 1_655
C52 H21B 3.4262 no 1_655
C52 H51A 3.3581 no 2_766
C52 H51B 3.2651 no 2_766
C52 H25 2.8631 no 1_655
C52 H26 3.4399 no 1_655
C53 H47 3.4559 no 1_455
C53 H51A 2.9755 no 1_455
C54 H4 3.4141 no 2_576
C55 H4 3.2878 no 2_576
C55 H19 3.3767 no .
C55 H21A 3.4784 no 2_576
C55 H22B 3.4181 no 1_655
C56 H12A 3.4579 no 2_676
C56 H21A 2.9279 no 2_576
C56 H21C 3.4091 no 2_576
C56 H22B 3.1394 no 1_655
C57 H12A 3.1992 no 2_676
C57 H14B 3.5740 no 2_576
C57 H14C 3.1966 no 2_576
C57 H43B 3.4422 no 2_667
C58 H14B 3.4434 no 2_576
C58 H14C 3.3222 no 2_576
H3 Cl31 2.8867 no 2_676
H3 C43 3.4425 no 1_564
H3 H22C 3.4610 no 2_576
H3 H43B 2.7642 no 1_564
H3 H43C 3.3818 no 1_564
H3 H56 3.2975 no 2_676
H3 H58 3.5892 no 2_576
H4 C18 3.2475 no 2_576
H4 C19 3.0748 no 2_576
H4 C22 2.8631 no 2_576
H4 C54 3.4141 no 2_576
H4 C55 3.2878 no 2_576
H4 H19 2.5703 no 2_576
H4 H22B 2.8668 no 2_576
H4 H22C 2.2514 no 2_576
H4 H54 3.5068 no 2_576
H4 H55 3.2019 no 2_576
H8 H8 3.5607 no 2_675
H8 H13A 3.1122 no 2_675
H8 H14A 3.0133 no 1_655
H8 H27 3.4893 no 2_675
H8 H28 3.2245 no 2_675
H10 C24 3.4378 no 2_575
H10 C25 3.5105 no 2_575
H10 C26 3.3977 no 2_575
H10 C27 3.1343 no 2_575
H10 C28 3.1314 no 2_575
H10 C38 3.5132 no 1_564
H10 H38 3.2511 no 1_564
H10 H42B 3.5361 no 1_564
H10 H44A 3.0554 no 1_464
H10 H27 3.4742 no 2_575
H10 H28 3.4349 no 2_575
H12A C14 3.3914 no 1_655
H12A C21 3.0491 no 1_655
H12A C56 3.4579 no 2_676
H12A C57 3.1992 no 2_676
H12A H14A 2.9460 no 1_655
H12A H14C 2.9665 no 1_655
H12A H21A 3.0441 no 1_655
H12A H21B 2.9175 no 1_655
H12A H21C 2.6763 no 1_655
H12A H24 3.0415 no 1_655
H12A H56 3.2474 no 2_676
H12A H57 2.7305 no 2_676
H12B C13 3.3032 no 2_675
H12B C21 3.3101 no 1_655
H12B C24 3.5348 no 1_655
H12B C25 3.5884 no 1_655
H12B H13A 2.4017 no 2_675
H12B H13C 3.4467 no 2_675
H12B H21A 3.5109 no 1_655
H12B H21B 2.6967 no 1_655
H12B H21C 3.2363 no 1_655
H12B H24 3.0082 no 1_655
H12B H25 3.1033 no 1_655
H12C C21 3.0530 no 1_655
H12C H21A 2.7825 no 1_655
H12C H21B 2.6919 no 1_655
H12C H21C 3.1925 no 1_655
H12C H56 3.1146 no 2_676
H12C H57 3.5791 no 2_676
H13A C7 3.4911 no 2_675
H13A C8 3.4276 no 2_675
H13A C12 3.2638 no 2_675
H13A C25 3.5134 no 2_575
H13A C27 3.4933 no 2_675
H13A H8 3.1122 no 2_675
H13A H12B 2.4017 no 2_675
H13A H33 3.3858 no 1_564
H13A H24 3.5919 no 2_575
H13A H25 3.2571 no 2_575
H13A H27 2.9206 no 2_675
H13A H28 3.4887 no 2_675
H13B C27 3.1161 no 2_675
H13B C33 3.2998 no 1_564
H13B C36 3.0957 no 1_564
H13B C37 3.2810 no 1_564
H13B C41 3.2636 no 1_564
H13B H33 2.5794 no 1_564
H13B H27 2.2404 no 2_675
H13C C24 3.2424 no 2_575
H13C C25 2.7188 no 2_575
H13C C26 3.2666 no 2_575
H13C C37 3.4020 no 1_564
H13C C42 3.5292 no 1_564
H13C H12B 3.4467 no 2_675
H13C H33 3.0404 no 1_564
H13C H42B 2.9270 no 1_564
H13C H25 2.6279 no 2_575
H14A H8 3.0133 no 1_455
H14A H12A 2.9460 no 1_455
H14A H44A 3.3803 no 1_464
H14A H28 3.4885 no 2_575
H14B C57 3.5740 no 2_576
H14B C58 3.4434 no 2_576
H14B H38 3.5679 no 1_564
H14B H40 3.3661 no 1_464
H14B H43B 3.5847 no 1_564
H14B H43C 2.9151 no 1_564
H14B H44A 2.8101 no 1_464
H14B H57 3.3320 no 2_576
H14B H58 3.0418 no 2_576
H14C C57 3.1966 no 2_576
H14C C58 3.3222 no 2_576
H14C H12A 2.9665 no 1_455
H14C H57 3.1508 no 2_576
H14C H58 3.3428 no 2_576
H17 C23 3.2126 no 1_455
H17 C48 3.3216 no 1_455
H17 C49 3.4751 no 1_455
H17 C52 3.2552 no 1_455
H17 H23A 2.5605 no 1_455
H17 H23B 3.2832 no 1_455
H17 H23B 3.3642 no 2_576
H17 H23C 3.3184 no 1_455
H17 H49 3.4009 no 1_455
H17 H52B 2.8406 no 1_455
H17 H52C 3.1689 no 1_455
H19 C4 3.4836 no 2_576
H19 C55 3.3767 no .
H19 H4 2.5703 no 2_576
H19 H53B 2.7830 no .
H19 H55 2.6356 no .
H21A C12 3.2766 no 1_455
H21A C23 3.5634 no 1_455
H21A C55 3.4784 no 2_576
H21A C56 2.9279 no 2_576
H21A H12A 3.0441 no 1_455
H21A H12B 3.5109 no 1_455
H21A H12C 2.7825 no 1_455
H21A H23A 3.5299 no 1_455
H21A H23C 2.9142 no 1_455
H21A H55 3.5115 no 2_576
H21A H56 2.4848 no 2_576
H21B Cl1 3.4673 no 1_455
H21B C12 2.9345 no 1_455
H21B C52 3.4262 no 1_455
H21B H12A 2.9175 no 1_455
H21B H12B 2.6967 no 1_455
H21B H12C 2.6919 no 1_455
H21B H23C 3.4619 no 1_455
H21B H52B 3.0144 no 1_455
H21B H52C 2.9268 no 1_455
H21C C12 3.2049 no 1_455
H21C C56 3.4091 no 2_576
H21C H12A 2.6763 no 1_455
H21C H12B 3.2363 no 1_455
H21C H12C 3.1925 no 1_455
H21C H56 3.3414 no 2_576
H22A Cl31 3.5091 no 1_455
H22A C45 3.0068 no 1_455
H22A C46 2.6954 no 1_455
H22A C47 2.6040 no 1_455
H22A C48 2.8090 no 1_455
H22A C49 3.0806 no 1_455
H22A C50 3.2264 no 1_455
H22A C51 3.5287 no 1_455
H22A H47 3.0447 no 1_455
H22A H51C 3.3371 no 1_455
H22A H52B 3.5213 no 1_455
H22A H55 3.5687 no 1_455
H22B Cl31 3.5978 no 1_455
H22B C4 3.3538 no 2_576
H22B C55 3.4181 no 1_455
H22B C56 3.1394 no 1_455
H22B H4 2.8668 no 2_576
H22B H23B 3.1245 no 2_576
H22B H23C 3.2262 no 2_576
H22B H55 3.1723 no 1_455
H22B H56 2.5358 no 1_455
H22C Cl31 3.0483 no 1_455
H22C C3 3.5886 no 2_576
H22C C4 3.0221 no 2_576
H22C H3 3.4610 no 2_576
H22C H4 2.2514 no 2_576
H22C H51C 3.4385 no 1_455
H22C H53B 3.5298 no .
H22C H54 3.3904 no .
H22C H56 3.5112 no 1_455
H23A C17 3.4928 no 1_655
H23A C49 3.5759 no .
H23A H17 2.5605 no 1_655
H23A H21A 3.5299 no 1_655
H23A H49 2.9787 no .
H23A H55 3.4914 no .
H23B C16 3.5653 no 2_576
H23B C17 3.1366 no 2_576
H23B C18 3.1627 no 2_576
H23B C19 3.5877 no 2_576
H23B H17 3.2832 no 1_655
H23B H17 3.3642 no 2_576
H23B H22B 3.1245 no 2_576
H23C H17 3.3184 no 1_655
H23C H21A 2.9142 no 1_655
H23C H21B 3.4619 no 1_655
H23C H22B 3.2262 no 2_576
H23C H56 3.4972 no 2_676
H33 Cl1 2.8309 no 2_666
H33 C13 3.1582 no 1_546
H33 C26 3.4772 no 2_666
H33 C27 3.1695 no 2_666
H33 H13A 3.3858 no 1_546
H33 H13B 2.5794 no 1_546
H33 H13C 3.0404 no 1_546
H33 H52C 3.2349 no 2_666
H33 H26 3.2048 no 2_666
H33 H27 2.5918 no 2_666
H34 Cl1 3.0400 no 2_666
H34 C49 2.9526 no 2_666
H34 H49 2.4061 no 2_666
H34 H52C 3.3250 no 2_666
H34 H53A 3.0125 no 2_666
H34 H26 3.3438 no 2_666
H38 C10 3.5732 no 1_546
H38 C44 3.1038 no 1_455
H38 H10 3.2511 no 1_546
H38 H14B 3.5679 no 1_546
H38 H43A 3.1773 no 2_567
H38 H43C 3.3142 no 2_567
H38 H44A 2.8898 no 1_455
H38 H44B 2.6669 no 1_455
H38 H44C 3.2625 no 1_455
H40 C40 3.4425 no 2_667
H40 H14B 3.3661 no 1_646
H40 H40 3.2460 no 2_667
H40 H57 2.9678 no 2_667
H40 H58 3.3581 no 2_667
H42A Cl31 2.8067 no 1_455
H42A C51 3.2328 no 1_455
H42A H44B 3.4327 no 1_455
H42A H44C 3.0355 no 1_455
H42A H51A 3.4377 no 1_455
H42A H51B 3.3975 no 1_455
H42A H51C 2.4464 no 1_455
H42B C26 3.1606 no 2_566
H42B C44 3.5633 no 1_455
H42B C51 3.5216 no 1_455
H42B H10 3.5361 no 1_546
H42B H13C 2.9270 no 1_546
H42B H44A 3.4780 no 1_455
H42B H44C 2.9716 no 1_455
H42B H51B 3.2543 no 1_455
H42B H51C 3.0809 no 1_455
H42B H52A 3.2037 no 2_666
H42B H26 2.7216 no 2_566
H42C C51 3.2469 no 1_455
H42C H51A 3.0274 no 1_455
H42C H51B 3.3465 no 1_455
H42C H51C 2.8430 no 1_455
H42C H52A 3.0619 no 2_666
H43A Cl31 3.1563 no 2_667
H43A C41 3.5470 no 2_667
H43A C44 2.8914 no 2_667
H43A H38 3.1773 no 2_567
H43A H44A 3.4728 no 2_667
H43A H44B 1.9330 no 2_667
H43A H44C 3.3102 no 2_667
H43A H57 3.3541 no 2_667
H43B Cl31 3.4380 no 2_667
H43B C3 3.4792 no 1_546
H43B C6 3.2344 no 1_546
H43B C7 3.4892 no 1_546
H43B C10 3.5992 no 1_546
H43B C11 3.2885 no 1_546
H43B C57 3.4422 no 2_667
H43B H3 2.7642 no 1_546
H43B H14B 3.5847 no 1_546
H43B H44B 3.4761 no 2_667
H43B H57 2.6583 no 2_667
H43C C11 3.5339 no 1_546
H43C C14 3.5914 no 1_546
H43C H3 3.3818 no 1_546
H43C H14B 2.9151 no 1_546
H43C H38 3.3142 no 2_567
H43C H43C 3.5803 no 2_567
H43C H44B 3.2916 no 2_667
H43C H58 3.4016 no 2_567
H44A C14 3.4938 no 1_646
H44A C27 3.3135 no 2_666
H44A H10 3.0554 no 1_646
H44A H14A 3.3803 no 1_646
H44A H14B 2.8101 no 1_646
H44A H38 2.8898 no 1_655
H44A H42B 3.4780 no 1_655
H44A H43A 3.4728 no 2_667
H44A H27 2.8483 no 2_666
H44B C38 3.5857 no 1_655
H44B C39 3.5612 no 2_667
H44B C43 2.8916 no 2_667
H44B H38 2.6669 no 1_655
H44B H42A 3.4327 no 1_655
H44B H43A 1.9330 no 2_667
H44B H43B 3.4761 no 2_667
H44B H43C 3.2916 no 2_667
H44C C42 3.4436 no 1_655
H44C H38 3.2625 no 1_655
H44C H42A 3.0355 no 1_655
H44C H42B 2.9716 no 1_655
H44C H43A 3.3102 no 2_667
H44C H26 3.1921 no 2_666
H44C H27 3.2136 no 2_666
H47 C46 3.3439 no 2_766
H47 C47 3.3816 no 2_766
H47 C51 3.1198 no 2_766
H47 C53 3.4559 no 1_655
H47 H22A 3.0447 no 1_655
H47 H47 3.1474 no 2_766
H47 H51A 2.7570 no 2_766
H47 H51B 2.9025 no 2_766
H47 H53A 2.7903 no 1_655
H47 H53B 3.3403 no 1_655
H49 Cl1 3.0643 no .
H49 C34 3.1998 no 2_666
H49 H17 3.4009 no 1_655
H49 H23A 2.9787 no .
H49 H34 2.4061 no 2_666
H51A C42 3.5658 no 1_655
H51A C47 2.9967 no 2_766
H51A C48 3.2679 no 2_766
H51A C52 3.3581 no 2_766
H51A C53 2.9755 no 1_655
H51A H42A 3.4377 no 1_655
H51A H42C 3.0274 no 1_655
H51A H47 2.7570 no 2_766
H51A H52A 2.6350 no 2_766
H51A H53A 2.6186 no 1_655
H51A H53B 3.2284 no 1_655
H51A H53C 2.6263 no 1_655
H51B C42 3.5280 no 1_655
H51B C47 3.4932 no 2_766
H51B C52 3.2651 no 2_766
H51B H42A 3.3975 no 1_655
H51B H42B 3.2543 no 1_655
H51B H42C 3.3465 no 1_655
H51B H47 2.9025 no 2_766
H51B H52A 2.4369 no 2_766
H51B H52B 3.4713 no 2_766
H51B H26 2.7941 no 2_666
H51C C42 2.9457 no 1_655
H51C H22A 3.3371 no 1_655
H51C H22C 3.4385 no 1_655
H51C H42A 2.4464 no 1_655
H51C H42B 3.0809 no 1_655
H51C H42C 2.8430 no 1_655
H51C H52A 3.4613 no 2_766
H51C H53C 3.3870 no 1_655
H51C H54 3.4594 no 1_655
H52A C25 3.3830 no 1_655
H52A C26 3.3679 no 1_655
H52A C42 3.5800 no 2_666
H52A C51 2.9554 no 2_766
H52A H42B 3.2037 no 2_666
H52A H42C 3.0619 no 2_666
H52A H51A 2.6350 no 2_766
H52A H51B 2.4369 no 2_766
H52A H51C 3.4613 no 2_766
H52A H25 2.8621 no 1_655
H52A H26 2.8095 no 1_655
H52B C15 3.5647 no 1_655
H52B C16 2.9371 no 1_655
H52B C17 2.7110 no 1_655
H52B C18 3.1947 no 1_655
H52B C21 3.4907 no 1_655
H52B C25 3.2445 no 1_655
H52B C26 3.5577 no 1_655
H52B H17 2.8406 no 1_655
H52B H21B 3.0144 no 1_655
H52B H22A 3.5213 no 1_655
H52B H51B 3.4713 no 2_766
H52B H25 2.6675 no 1_655
H52B H26 3.2645 no 1_655
H52C Cl1 2.9539 no .
H52C C17 3.4819 no 1_655
H52C C25 3.4250 no 1_655
H52C H17 3.1689 no 1_655
H52C H21B 2.9268 no 1_655
H52C H33 3.2349 no 2_666
H52C H34 3.3250 no 2_666
H52C H25 2.5766 no 1_655
H53A C45 3.4387 no 2_666
H53A C46 3.3997 no 2_666
H53A C47 3.4437 no 2_666
H53A C50 3.5603 no 2_666
H53A C51 3.5396 no 1_455
H53A H34 3.0125 no 2_666
H53A H47 2.7903 no 1_455
H53A H51A 2.6186 no 1_455
H53B C19 3.3655 no .
H53B H19 2.7830 no .
H53B H22C 3.5298 no .
H53B H47 3.3403 no 1_455
H53B H51A 3.2284 no 1_455
H53C C51 3.4276 no 1_455
H53C H51A 2.6263 no 1_455
H53C H51C 3.3870 no 1_455
H24 C12 3.4816 no 1_455
H24 H12A 3.0415 no 1_455
H24 H12B 3.0082 no 1_455
H24 H13A 3.5919 no 2_575
H25 C13 3.3737 no 2_575
H25 C52 2.8631 no 1_455
H25 H12B 3.1033 no 1_455
H25 H13A 3.2571 no 2_575
H25 H13C 2.6279 no 2_575
H25 H52A 2.8621 no 1_455
H25 H52B 2.6675 no 1_455
H25 H52C 2.5766 no 1_455
H26 C33 3.2270 no 2_666
H26 C34 3.3090 no 2_666
H26 C52 3.4399 no 1_455
H26 H33 3.2048 no 2_666
H26 H34 3.3438 no 2_666
H26 H42B 2.7216 no 2_566
H26 H44C 3.1921 no 2_666
H26 H51B 2.7941 no 2_666
H26 H52A 2.8095 no 1_455
H26 H52B 3.2645 no 1_455
H27 C13 2.9944 no 2_675
H27 C33 3.1560 no 2_666
H27 C41 3.5781 no 2_666
H27 C44 3.3356 no 2_666
H27 H8 3.4893 no 2_675
H27 H10 3.4742 no 2_575
H27 H13A 2.9206 no 2_675
H27 H13B 2.2404 no 2_675
H27 H33 2.5918 no 2_666
H27 H44A 2.8483 no 2_666
H27 H44C 3.2136 no 2_666
H28 H8 3.2245 no 2_675
H28 H10 3.4349 no 2_575
H28 H13A 3.4887 no 2_675
H28 H14A 3.4885 no 2_575
H54 Cl31 3.5068 no 1_455
H54 H4 3.5068 no 2_576
H54 H22C 3.3904 no .
H54 H51C 3.4594 no 1_455
H55 C19 3.5682 no .
H55 H4 3.2019 no 2_576
H55 H19 2.6356 no .
H55 H21A 3.5115 no 2_576
H55 H22A 3.5687 no 1_655
H55 H22B 3.1723 no 1_655
H55 H23A 3.4914 no .
H56 C3 3.4345 no 2_676
H56 C21 3.3180 no 2_576
H56 C22 3.3703 no 1_655
H56 H3 3.2975 no 2_676
H56 H12A 3.2474 no 2_676
H56 H12C 3.1146 no 2_676
H56 H21A 2.4848 no 2_576
H56 H21C 3.3414 no 2_576
H56 H22B 2.5358 no 1_655
H56 H22C 3.5112 no 1_655
H56 H23C 3.4972 no 2_676
H57 C12 3.4395 no 2_676
H57 C14 3.5599 no 2_576
H57 C43 3.3819 no 2_667
H57 H12A 2.7305 no 2_676
H57 H12C 3.5791 no 2_676
H57 H14B 3.3320 no 2_576
H57 H14C 3.1508 no 2_576
H57 H40 2.9678 no 2_667
H57 H43A 3.3541 no 2_667
H57 H43B 2.6583 no 2_667
H58 H3 3.5892 no 2_576
H58 H14B 3.0418 no 2_576
H58 H14C 3.3428 no 2_576
H58 H40 3.3581 no 2_667
H58 H43C 3.4016 no 2_567

loop_
_geom_torsion_atom_site_label_1
_geom_torsion_atom_site_label_2
_geom_torsion_atom_site_label_3
_geom_torsion_atom_site_label_4
_geom_torsion
_geom_torsion_publ_flag
Cl1 Ni1 C1 N2 111.4(3) no
Cl1 Ni1 C1 N5 -66.6(4) no
Cl1 Ni1 C25 C24 -161.87(9) no
Cl1 Ni1 C25 C26 -43.7(3) no
Cl1 Ni1 C26 C25 148.38(14) no
Cl1 Ni1 C26 C27 -94.25(15) no
Cl1 Ni1 C27 C26 93.90(15) no
Cl1 Ni1 C27 C28 -146.55(15) no
Cl1 Ni1 C28 C24 164.06(9) no
Cl1 Ni1 C28 C27 45.3(3) no
C1 Ni1 C24 C25 -123.7(2) no
C1 Ni1 C24 C28 120.7(2) no
C24 Ni1 C1 N2 -67.0(4) no
C24 Ni1 C1 N5 115.1(4) no
C1 Ni1 C25 C24 68.0(3) no
C1 Ni1 C25 C26 -173.84(17) no
C25 Ni1 C1 N2 -103.5(4) no
C25 Ni1 C1 N5 78.5(4) no
C1 Ni1 C26 C25 12.9(5) no
C1 Ni1 C26 C27 130.3(4) no
C26 Ni1 C1 N2 -112.4(5) no
C26 Ni1 C1 N5 69.6(6) no
C1 Ni1 C27 C26 -137.2(3) no
C1 Ni1 C27 C28 -17.6(5) no
C27 Ni1 C1 N2 -18.4(6) no
C27 Ni1 C1 N5 163.6(3) no
C1 Ni1 C28 C24 -70.5(3) no
C1 Ni1 C28 C27 170.75(18) no
C28 Ni1 C1 N2 -30.0(4) no
C28 Ni1 C1 N5 152.0(3) no
C24 Ni1 C25 C24 -0.0(3) no
C24 Ni1 C25 C26 118.2(4) no
C25 Ni1 C24 C25 0.0(3) no
C25 Ni1 C24 C28 -115.7(4) no
C24 Ni1 C26 C25 -38.28(18) no
C24 Ni1 C26 C27 79.1(2) no
C26 Ni1 C24 C25 36.71(19) no
C26 Ni1 C24 C28 -79.0(3) no
C24 Ni1 C27 C26 -81.6(2) no
C24 Ni1 C27 C28 38.00(19) no
C27 Ni1 C24 C25 79.9(3) no
C27 Ni1 C24 C28 -35.79(18) no
C24 Ni1 C28 C24 0.0(3) no
C24 Ni1 C28 C27 -118.8(4) no
C28 Ni1 C24 C25 115.7(4) no
C28 Ni1 C24 C28 0.0(3) no
C25 Ni1 C26 C25 0.0(2) no
C25 Ni1 C26 C27 117.4(4) no
C26 Ni1 C25 C24 -118.2(4) no
C26 Ni1 C25 C26 0.0(2) no
C25 Ni1 C27 C26 -37.35(17) no
C25 Ni1 C27 C28 82.2(2) no
C27 Ni1 C25 C24 -79.9(2) no
C27 Ni1 C25 C26 38.24(18) no
C25 Ni1 C28 C24 39.30(19) no
C25 Ni1 C28 C27 -79.5(3) no
C28 Ni1 C25 C24 -38.93(19) no
C28 Ni1 C25 C26 79.2(3) no
C26 Ni1 C27 C26 0.00(18) no
C26 Ni1 C27 C28 119.6(4) no
C27 Ni1 C26 C25 -117.4(3) no
C27 Ni1 C26 C27 0.00(18) no
C26 Ni1 C28 C24 81.5(3) no
C26 Ni1 C28 C27 -37.33(18) no
C28 Ni1 C26 C25 -81.9(2) no
C28 Ni1 C26 C27 35.49(17) no
C27 Ni1 C28 C24 118.8(4) no
C27 Ni1 C28 C27 0.0(2) no
C28 Ni1 C27 C26 -119.6(4) no
C28 Ni1 C27 C28 0.0(2) no
Cl31 Ni31 C31 N32 100.1(3) no
Cl31 Ni31 C31 N35 -77.1(3) no
Cl31 Ni31 C55 C54 -163.77(11) no
Cl31 Ni31 C55 C56 -45.9(3) no
Cl31 Ni31 C56 C55 145.20(17) no
Cl31 Ni31 C56 C57 -96.64(18) no
Cl31 Ni31 C57 C56 90.25(19) no
Cl31 Ni31 C57 C58 -151.16(17) no
Cl31 Ni31 C58 C54 159.62(11) no
Cl31 Ni31 C58 C57 39.5(3) no
C31 Ni31 C54 C55 -126.8(3) no
C31 Ni31 C54 C58 118.3(3) no
C54 Ni31 C31 N32 -80.8(4) no
C54 Ni31 C31 N35 102.0(4) no
C31 Ni31 C55 C54 66.4(3) no
C31 Ni31 C55 C56 -175.78(17) no
C55 Ni31 C31 N32 -117.3(4) no
C55 Ni31 C31 N35 65.5(4) no
C31 Ni31 C56 C55 9.9(6) no
C31 Ni31 C56 C57 128.1(5) no
C56 Ni31 C31 N32 -124.3(5) no
C56 Ni31 C31 N35 58.4(7) no
C31 Ni31 C57 C56 -144.2(3) no
C31 Ni31 C57 C58 -25.6(5) no
C57 Ni31 C31 N32 -26.3(6) no
C57 Ni31 C31 N35 156.5(4) no
C31 Ni31 C58 C54 -73.6(3) no
C31 Ni31 C58 C57 166.29(19) no
C58 Ni31 C31 N32 -43.0(4) no
C58 Ni31 C31 N35 139.8(4) no
C54 Ni31 C55 C54 -0.0(4) no
C54 Ni31 C55 C56 117.8(5) no
C55 Ni31 C54 C55 -0.0(3) no
C55 Ni31 C54 C58 -114.9(5) no
C54 Ni31 C56 C55 -38.5(3) no
C54 Ni31 C56 C57 79.6(3) no
C56 Ni31 C54 C55 37.0(3) no
C56 Ni31 C54 C58 -77.9(3) no
C54 Ni31 C57 C56 -81.4(3) no
C54 Ni31 C57 C58 37.2(3) no
C57 Ni31 C54 C55 79.8(3) no
C57 Ni31 C54 C58 -35.2(3) no
C54 Ni31 C58 C54 -0.0(3) no
C54 Ni31 C58 C57 -120.1(4) no
C58 Ni31 C54 C55 114.9(5) no
C58 Ni31 C54 C58 -0.0(3) no
C55 Ni31 C56 C55 -0.0(3) no
C55 Ni31 C56 C57 118.2(4) no
C56 Ni31 C55 C54 -117.8(5) no
C56 Ni31 C55 C56 0.0(3) no
C55 Ni31 C57 C56 -37.2(2) no
C55 Ni31 C57 C58 81.4(3) no
C57 Ni31 C55 C54 -80.3(3) no
C57 Ni31 C55 C56 37.6(3) no
C55 Ni31 C58 C54 39.9(3) no
C55 Ni31 C58 C57 -80.2(3) no
C58 Ni31 C55 C54 -39.2(3) no
C58 Ni31 C55 C56 78.6(3) no
C56 Ni31 C57 C56 -0.0(3) no
C56 Ni31 C57 C58 118.6(4) no
C57 Ni31 C56 C55 -118.2(4) no
C57 Ni31 C56 C57 -0.0(3) no
C56 Ni31 C58 C54 82.4(3) no
C56 Ni31 C58 C57 -37.7(3) no
C58 Ni31 C56 C55 -82.0(3) no
C58 Ni31 C56 C57 36.1(3) no
C57 Ni31 C58 C54 120.1(4) no
C57 Ni31 C58 C57 0.0(3) no
C58 Ni31 C57 C56 -118.6(4) no
C58 Ni31 C57 C58 0.0(3) no
C1 N2 C3 C4 -0.7(5) no
C3 N2 C1 Ni1 -178.3(3) no
C3 N2 C1 N5 0.1(4) no
C1 N2 C6 C7 -79.1(6) no
C1 N2 C6 C11 102.7(5) no
C6 N2 C1 Ni1 1.6(6) no
C6 N2 C1 N5 180.0(3) no
C3 N2 C6 C7 100.8(5) no
C3 N2 C6 C11 -77.4(6) no
C6 N2 C3 C4 179.5(4) no
C1 N5 C4 C3 -0.9(5) no
C4 N5 C1 Ni1 178.8(4) no
C4 N5 C1 N2 0.5(4) no
C1 N5 C15 C16 -82.1(5) no
C1 N5 C15 C20 102.6(5) no
C15 N5 C1 Ni1 -6.4(6) no
C15 N5 C1 N2 175.3(4) no
C4 N5 C15 C16 92.2(5) no
C4 N5 C15 C20 -83.1(5) no
C15 N5 C4 C3 -176.0(4) no
C31 N32 C33 C34 0.2(5) no
C33 N32 C31 Ni31 -176.9(3) no
C33 N32 C31 N35 0.9(4) no
C31 N32 C36 C37 95.7(5) no
C31 N32 C36 C41 -86.8(5) no
C36 N32 C31 Ni31 8.4(6) no
C36 N32 C31 N35 -173.8(4) no
C33 N32 C36 C37 -78.5(5) no
C33 N32 C36 C41 99.0(5) no
C36 N32 C33 C34 175.1(3) no
C31 N35 C34 C33 1.8(5) no
C34 N35 C31 Ni31 176.1(3) no
C34 N35 C31 N32 -1.6(4) no
C31 N35 C45 C46 101.9(5) no
C31 N35 C45 C50 -84.0(6) no
C45 N35 C31 Ni31 -4.2(6) no
C45 N35 C31 N32 178.1(4) no
C34 N35 C45 C46 -78.4(6) no
C34 N35 C45 C50 95.7(5) no
C45 N35 C34 C33 -177.9(3) no
N2 C3 C4 N5 0.9(5) no
N2 C6 C7 C8 179.5(4) no
N2 C6 C7 C12 -0.5(7) no
N2 C6 C11 C10 -179.5(4) no
N2 C6 C11 C14 1.7(7) no
C7 C6 C11 C10 2.4(7) no
C7 C6 C11 C14 -176.4(4) no
C11 C6 C7 C8 -2.4(7) no
C11 C6 C7 C12 177.7(4) no
C6 C7 C8 C9 1.8(7) no
C12 C7 C8 C9 -178.2(5) no
C7 C8 C9 C10 -1.4(8) no
C7 C8 C9 C13 176.9(5) no
C8 C9 C10 C11 1.4(8) no
C13 C9 C10 C11 -176.9(5) no
C9 C10 C11 C6 -1.9(8) no
C9 C10 C11 C14 176.9(5) no
N5 C15 C16 C17 -176.2(4) no
N5 C15 C16 C21 2.7(7) no
N5 C15 C20 C19 177.2(4) no
N5 C15 C20 C23 -1.5(7) no
C16 C15 C20 C19 2.1(7) no
C16 C15 C20 C23 -176.6(4) no
C20 C15 C16 C17 -1.1(7) no
C20 C15 C16 C21 177.9(4) no
C15 C16 C17 C18 -0.2(8) no
C21 C16 C17 C18 -179.2(5) no
C16 C17 C18 C19 0.4(8) no
C16 C17 C18 C22 178.5(5) no
C17 C18 C19 C20 0.7(8) no
C22 C18 C19 C20 -177.4(5) no
C18 C19 C20 C15 -1.9(8) no
C18 C19 C20 C23 176.8(5) no
Ni1 C24 C25 Ni1 -0.000(18) no
Ni1 C24 C25 C26 -60.5(3) no
Ni1 C24 C28 Ni1 0.000(18) no
Ni1 C24 C28 C27 60.4(4) no
C25 C24 C28 Ni1 -67.3(4) no
C25 C24 C28 C27 -6.9(6) no
C28 C24 C25 Ni1 68.5(4) no
C28 C24 C25 C26 8.0(6) no
Ni1 C25 C26 Ni1 0.000(15) no
Ni1 C25 C26 C27 -63.1(3) no
C24 C25 C26 Ni1 57.2(4) no
C24 C25 C26 C27 -5.9(6) no
Ni1 C26 C27 Ni1 0.000(19) no
Ni1 C26 C27 C28 -60.2(4) no
C25 C26 C27 Ni1 62.0(4) no
C25 C26 C27 C28 1.8(7) no
Ni1 C27 C28 Ni1 -0.000(15) no
Ni1 C27 C28 C24 -55.7(3) no
C26 C27 C28 Ni1 58.8(4) no
C26 C27 C28 C24 3.1(6) no
N32 C33 C34 N35 -1.2(5) no
N32 C36 C37 C38 179.3(4) no
N32 C36 C37 C42 1.5(6) no
N32 C36 C41 C40 -179.5(4) no
N32 C36 C41 C44 0.2(6) no
C37 C36 C41 C40 -2.1(7) no
C37 C36 C41 C44 177.6(4) no
C41 C36 C37 C38 1.8(7) no
C41 C36 C37 C42 -176.0(4) no
C36 C37 C38 C39 -0.8(7) no
C42 C37 C38 C39 177.0(4) no
C37 C38 C39 C40 0.3(7) no
C37 C38 C39 C43 -177.7(4) no
C38 C39 C40 C41 -0.6(7) no
C43 C39 C40 C41 177.3(5) no
C39 C40 C41 C36 1.5(7) no
C39 C40 C41 C44 -178.2(4) no
N35 C45 C46 C47 173.2(4) no
N35 C45 C46 C51 -5.5(7) no
N35 C45 C50 C49 -176.8(4) no
N35 C45 C50 C53 0.7(7) no
C46 C45 C50 C49 -2.8(8) no
C46 C45 C50 C53 174.7(5) no
C50 C45 C46 C47 -0.8(8) no
C50 C45 C46 C51 -179.6(5) no
C45 C46 C47 C48 3.0(8) no
C51 C46 C47 C48 -178.3(5) no
C46 C47 C48 C49 -1.4(8) no
C46 C47 C48 C52 -179.3(5) no
C47 C48 C49 C50 -2.4(8) no
C52 C48 C49 C50 175.5(5) no
C48 C49 C50 C45 4.5(8) no
C48 C49 C50 C53 -173.1(5) no
Ni31 C54 C55 Ni31 -0.00(3) no
Ni31 C54 C55 C56 -60.2(3) no
Ni31 C54 C58 Ni31 0.000(18) no
Ni31 C54 C58 C57 59.6(3) no
C55 C54 C58 Ni31 -65.8(4) no
C55 C54 C58 C57 -6.2(6) no
C58 C54 C55 Ni31 67.2(4) no
C58 C54 C55 C56 7.0(6) no
Ni31 C55 C56 Ni31 -0.00(2) no
Ni31 C55 C56 C57 -63.4(3) no
C54 C55 C56 Ni31 58.2(4) no
C54 C55 C56 C57 -5.2(6) no
Ni31 C56 C57 Ni31 0.00(3) no
Ni31 C56 C57 C58 -61.0(4) no
C55 C56 C57 Ni31 62.4(4) no
C55 C56 C57 C58 1.4(6) no
Ni31 C57 C58 Ni31 0.000(14) no
Ni31 C57 C58 C54 -56.2(3) no
C56 C57 C58 Ni31 59.1(4) no
C56 C57 C58 C54 3.0(6) no
